data_7707659
loop_
_publ_author_name
'McMullen, Jacob S.'
'Edwards, Alison J.'
'Hicks, Jamie'

_publ_section_title
;
 C-H and C-F coordination of arenes in neutral alkaline earth metal
 complexes.
;
_journal_issue 25
_journal_name_full 'Dalton transactions (Cambridge, England : 2003)'
_journal_page_first 8685
_journal_page_last 8689
_journal_paper_doi 10.1039/d1dt01532j
_journal_volume 50
_journal_year 2021
_chemical_formula_moiety 'C59 H74 Ca N2 O, 2(C6 H6)'
_chemical_formula_sum 'C71 H86 Ca N2 O'
_chemical_formula_weight 1023.56
_space_group_IT_number 4
_space_group_name_Hall 'P 2yb'
_space_group_name_H-M_alt 'P 1 21 1'
_symmetry_cell_setting monoclinic
_symmetry_space_group_name_H-M 'P 1 21 1'
_atom_sites_solution_hydrogens difmap
_atom_sites_solution_primary geom
_audit_update_record
;
2021-06-12 deposited with the CCDC.	2021-06-14 downloaded from the CCDC.
;
_cell_angle_alpha 90
_cell_angle_beta 90.0050(1)
_cell_angle_gamma 90
_cell_formula_units_Z 2
_cell_length_a 10.1179(1)
_cell_length_b 11.3691(1)
_cell_length_c 26.1145(3)
_cell_measurement_reflns_used 11312
_cell_measurement_temperature 150
_cell_measurement_theta_max 74
_cell_measurement_theta_min 5
_cell_volume 3003.99(5)
_computing_cell_refinement 'USER DEFINED CELL REFINEMENT'
_computing_data_collection 'MAATEL/ANSTO control program'
_computing_data_reduction 'argonne_boxes (Wilkinson et al., 1988) & LaueG (Piltz, 2011)'
_computing_molecular_graphics 'CAMERON (Watkin et al., 1996)'
_computing_publication_material 'CRYSTALS (Betteridge et al., 2003)'
_computing_structure_refinement 'CRYSTALS (Betteridge et al., 2003)'
_computing_structure_solution 'Xray study model'
_diffrn_ambient_temperature 150
_diffrn_measured_fraction_theta_full 0.859
_diffrn_measured_fraction_theta_max 0.859
_diffrn_measurement_details '33 images, exposure time 2000 seconds'
_diffrn_measurement_device 'Laue image-plate diffractometer'
_diffrn_measurement_device_type KOALA
_diffrn_measurement_method Laue
_diffrn_radiation_probe neutron
_diffrn_radiation_type neutron
_diffrn_radiation_wavelength 0.85
_diffrn_reflns_av_R_equivalents 0.2392
_diffrn_reflns_av_unetI/netI 0.2617
_diffrn_reflns_limit_h_max 11
_diffrn_reflns_limit_h_min -11
_diffrn_reflns_limit_k_max 12
_diffrn_reflns_limit_k_min -12
_diffrn_reflns_limit_l_max 28
_diffrn_reflns_limit_l_min -28
_diffrn_reflns_number 57518
_diffrn_reflns_reduction_process 'LaueG (Piltz, 2011)'
_diffrn_reflns_resolution_max 1.11
_diffrn_reflns_theta_full 69.86
_diffrn_reflns_theta_max 69.96
_diffrn_reflns_theta_min 2.838
_diffrn_source 'nuclear reactor'
_diffrn_source_details 'thermal neutrons, supermirror guides'
_diffrn_source_type 'OPAL reactor, ANSTO, Lucas Heights, Australia'
_diffrn_standards_number 0
_exptl_absorpt_coefficient_mu 0.231
_exptl_absorpt_correction_type none
_exptl_crystal_colour yellow
_exptl_crystal_density_diffrn 1.132
_exptl_crystal_density_meas ?
_exptl_crystal_density_method 'not measured'
_exptl_crystal_description block
_exptl_crystal_F_000 364
_exptl_crystal_size_max 2.200
_exptl_crystal_size_mid 0.800
_exptl_crystal_size_min 0.600
_refine_diff_density_max 0.65
_refine_diff_density_min -0.59
_refine_ls_extinction_method None
_refine_ls_goodness_of_fit_ref 1.5233
_refine_ls_hydrogen_treatment mixed
_refine_ls_matrix_type full
_refine_ls_number_parameters 866
_refine_ls_number_reflns 2226
_refine_ls_number_restraints 1233
_refine_ls_R_factor_all 0.0733
_refine_ls_R_factor_gt 0.0733
_refine_ls_shift/su_max 0.0006036
_refine_ls_shift/su_mean 0.0000525
_refine_ls_structure_factor_coef F
_refine_ls_weighting_details
;
 Method, part 1, Chebychev polynomial, (Watkin, 1994, Prince, 1982) 
 [weight] = 1.0/[A~0~*T~0~(x)+A~1~*T~1~(x) ... +A~n-1~]*T~n-1~(x)] 
 where A~i~ are the Chebychev coefficients listed below and x= Fcalc/Fmax 
 Method = Robust Weighting (Prince, 1982) 
 W = [weight] * [1-(deltaF/6*sigmaF)^2^]^2^ 
 A~i~ are: 
 4.10 -4.18 3.00 -0.390 
;
_refine_ls_weighting_scheme calc
_refine_ls_wR_factor_all 0.0836
_refine_ls_wR_factor_gt 0.0836
_refine_ls_wR_factor_ref 0.0830
_reflns_limit_h_max 11
_reflns_limit_h_min -11
_reflns_limit_k_max 12
_reflns_limit_k_min 0
_reflns_limit_l_max 28
_reflns_limit_l_min 0
_reflns_number_gt 2226
_reflns_number_total 3709
_reflns_threshold_expression I>2.0\s(I)
_oxford_diffrn_Wilson_B_factor 0.00
_oxford_diffrn_Wilson_scale 0.00
_oxford_refine_ls_r_factor_ref 0.0733
_oxford_refine_ls_scale 0.2171(12)
_oxford_reflns_number_all 2226
_cod_data_source_file d1dt01532j2.cif
_cod_data_source_block I
_cod_depositor_comments
;
The following automatic conversions were performed:

data item '_exptl_crystal_density_meas' value 'not measured' was
changed to '?' -- the value is perceived as not measured.

Automatic conversion script
Id: cif_fix_values 7556 2019-12-06 15:28:31Z antanas 

 Adding full bibliography for 7707658--7707664.cif.
;
_cod_original_sg_symbol_H-M 'P 1 21 1 '
_cod_original_formula_sum 'C71 H86 Ca1 N2 O1'
_cod_database_code 7707659
_oxford_refine_reflns_threshold_expression_ref I>3.0\s(I)

loop_
_symmetry_equiv_pos_as_xyz
x,y,z
-x,y+1/2,-z

loop_
_atom_site_label
_atom_site_type_symbol
_atom_site_fract_x
_atom_site_fract_y
_atom_site_fract_z
_atom_site_U_iso_or_equiv
_atom_site_occupancy
_atom_site_adp_type
_atom_site_refinement_flags_posn
_atom_site_refinement_flags_adp
_atom_site_refinement_flags_occupancy
_atom_site_disorder_assembly
_atom_site_disorder_group
_atom_site_attached_hydrogens
Ca1 Ca 0.5720(17) 0.5302(15) 0.7491(8) 0.0321 1.0000 Uani . U . . . .
O1 O 0.7041(13) 0.7077(11) 0.7467(6) 0.0237 1.0000 Uani . U . . . .
N1 N 0.6717(11) 0.5605(9) 0.6682(4) 0.0299 1.0000 Uani . U . . . .
N2 N 0.6695(11) 0.5702(9) 0.8293(4) 0.0315 1.0000 Uani . U . . . .
C1 C 0.7623(7) 0.7384(7) 0.7021(3) 0.0200 1.0000 Uani D U . . . .
C2 C 0.7452(7) 0.6633(7) 0.6606(3) 0.0246 1.0000 Uani D U . . . .
C3 C 0.8054(7) 0.6902(7) 0.6130(3) 0.0208 1.0000 Uani D U . . . .
C4 C 0.8808(7) 0.7938(7) 0.6096(3) 0.0262 1.0000 Uani D U . . . .
C5 C 0.8989(7) 0.8706(8) 0.6513(3) 0.0237 1.0000 Uani D U . . . .
C6 C 0.8370(7) 0.8393(7) 0.6981(3) 0.0236 1.0000 Uani D U . . . .
C7 C 0.8443(11) 0.9197(10) 0.7453(5) 0.0285 1.0000 Uani . U . . . .
C8 C 0.8333(7) 0.8476(7) 0.7935(3) 0.0250 1.0000 Uani D U . . . .
C9 C 0.8903(7) 0.8840(8) 0.8406(3) 0.0311 1.0000 Uani D U . . . .
C10 C 0.8766(8) 0.8171(8) 0.8843(3) 0.0419 1.0000 Uani D U . . . .
C11 C 0.8019(8) 0.7110(8) 0.8802(3) 0.0347 1.0000 Uani D U . . . .
C12 C 0.7423(8) 0.6715(7) 0.8337(3) 0.0308 1.0000 Uani D U . . . .
C13 C 0.7601(7) 0.7413(8) 0.7909(3) 0.0252 1.0000 Uani D U . . . .
C14 C 0.9314(11) 0.8582(10) 0.9352(4) 0.0387 1.0000 Uani D U . . . .
C19 C 0.9743(12) 0.9981(12) 0.7433(7) 0.0304 1.0000 Uani . U . . . .
C20 C 0.9479(16) 0.8307(14) 0.5583(5) 0.0412 1.0000 Uani . U . . . .
C21 C 0.899(3) 0.7577(17) 0.5114(7) 0.0649 1.0000 Uani . U . . . .
C22 C 1.097(2) 0.813(2) 0.5627(9) 0.0796 1.0000 Uani . U . . . .
C23 C 0.914(3) 0.9612(15) 0.5444(5) 0.0521 1.0000 Uani . U . . . .
C24 C 0.6748(9) 0.4749(7) 0.6291(3) 0.0322 1.0000 Uani D U . . . .
C25 C 0.5688(9) 0.4585(7) 0.5946(3) 0.0338 1.0000 Uani D U . . . .
C26 C 0.5736(10) 0.3648(8) 0.5588(3) 0.0384 1.0000 Uani D U . . . .
C27 C 0.6781(9) 0.2912(7) 0.5585(3) 0.0492 1.0000 Uani D U . . . .
C28 C 0.7812(10) 0.3027(7) 0.5906(3) 0.0393 1.0000 Uani D U . . . .
C29 C 0.7822(9) 0.3959(7) 0.6269(3) 0.0305 1.0000 Uani D U . . . .
C30 C 0.9055(15) 0.4151(13) 0.6624(6) 0.0346 1.0000 Uani . U . . . .
C31 C 0.9295(19) 0.3058(18) 0.6930(8) 0.0720 1.0000 Uani D U . . . .
C32 C 1.021(2) 0.442(2) 0.6304(8) 0.0650 1.0000 Uani . U . . . .
C33 C 0.4505(17) 0.5469(13) 0.5943(6) 0.0401 1.0000 Uani . U . . . .
C34 C 0.4777(18) 0.6580(16) 0.5699(7) 0.0468 1.0000 Uani . U . . . .
C35 C 0.3354(18) 0.4905(16) 0.5682(5) 0.0446 1.0000 Uani . U . . . .
C36 C 0.6731(9) 0.4951(7) 0.8730(3) 0.0370 1.0000 Uani D U . . . .
C37 C 0.7779(10) 0.4128(8) 0.8826(3) 0.0414 1.0000 Uani D U . . . .
C38 C 0.7769(10) 0.3453(8) 0.9268(3) 0.0486 1.0000 Uani D U . . . .
C39 C 0.6750(10) 0.3578(8) 0.9623(3) 0.0531 1.0000 Uani D U . . . .
C40 C 0.5719(10) 0.4371(9) 0.9542(3) 0.0534 1.0000 Uani D U . . . .
C41 C 0.5699(10) 0.5056(8) 0.9103(3) 0.0453 1.0000 Uani D U . . . .
C42 C 0.4459(17) 0.5931(17) 0.9004(6) 0.0495 1.0000 Uani . U . . . .
C43 C 0.4829(17) 0.712(2) 0.9201(9) 0.0641 1.0000 Uani . U . . . .
C44 C 0.321(2) 0.543(2) 0.9253(6) 0.0641 1.0000 Uani D U . . . .
C45 C 0.8802(15) 0.4021(15) 0.8444(6) 0.0403 1.0000 Uani . U . . . .
C46 C 1.009(2) 0.459(2) 0.8623(8) 0.0679 1.0000 Uani . U . . . .
C47 C 0.912(2) 0.2676(17) 0.8350(8) 0.0621 1.0000 Uani . U . . . .
C48 C 0.5503(9) 0.2770(7) 0.7583(4) 0.0512 1.0000 Uani D U . . . .
C49 C 0.4847(10) 0.3202(7) 0.8017(4) 0.0523 1.0000 Uani D U . . . .
C50 C 0.3689(9) 0.3854(7) 0.7918(4) 0.0508 1.0000 Uani D U . . . .
C51 C 0.3197(9) 0.4054(7) 0.7442(4) 0.0513 1.0000 Uani D U . . . .
C52 C 0.3879(10) 0.3617(8) 0.7038(4) 0.0516 1.0000 Uani D U . . . .
C53 C 0.5052(10) 0.2950(7) 0.7084(5) 0.0522 1.0000 Uani D U . . . .
C54 C 0.3808(18) 0.7317(7) 0.7177(6) 0.0534 1.0000 Uani D U . . . .
C55 C 0.3789(17) 0.7339(7) 0.7717(6) 0.0503 1.0000 Uani D U . . . .
C56 C 0.2577(15) 0.7166(7) 0.7963(7) 0.0572 1.0000 Uani D U . . . .
C57 C 0.1400(14) 0.6977(7) 0.7693(6) 0.0624 1.0000 Uani D U . . . .
C58 C 0.1482(18) 0.6970(7) 0.7152(7) 0.0623 1.0000 Uani D U . . . .
C59 C 0.2669(15) 0.7139(7) 0.6908(7) 0.0582 1.0000 Uani D U . . . .
C60 C 0.4839(10) -0.0168(7) 0.6316(5) 0.090(2) 1.0000 Uiso D U . . . .
C61 C 0.4001(13) 0.0276(9) 0.6689(4) 0.090(2) 1.0000 Uiso D U . . . .
C62 C 0.2870(12) 0.0890(8) 0.6549(5) 0.090(2) 1.0000 Uiso D U . . . .
C63 C 0.2579(10) 0.1058(7) 0.6034(5) 0.090(2) 1.0000 Uiso D U . . . .
C64 C 0.3413(13) 0.0606(9) 0.5660(4) 0.090(2) 1.0000 Uiso D U . . . .
C65 C 0.4544(11) -0.0006(8) 0.5801(5) 0.090(2) 1.0000 Uiso D U . . . .
C66 C 0.5069(13) 0.0262(9) 0.8639(6) 0.100(3) 1.0000 Uiso D U . . . .
C67 C 0.5022(13) 0.0911(10) 0.9089(5) 0.100(3) 1.0000 Uiso D U . . . .
C68 C 0.3881(16) 0.1522(9) 0.9219(4) 0.100(3) 1.0000 Uiso D U . . . .
C69 C 0.2788(13) 0.1491(9) 0.8897(6) 0.100(3) 1.0000 Uiso D U . . . .
C70 C 0.2838(13) 0.0842(11) 0.8446(5) 0.100(3) 1.0000 Uiso D U . . . .
C71 C 0.3975(16) 0.0224(9) 0.8317(4) 0.100(3) 1.0000 Uiso D U . . . .
C151 C 0.8459(18) 0.8023(16) 0.9783(7) 0.0404(12) 0.460(13) Uiso D U P 1 2 .
C152 C 0.8642(16) 0.9807(12) 0.9416(7) 0.0404(12) 0.540(13) Uiso D U P 1 1 .
C161 C 1.0674(15) 0.8021(16) 0.9325(8) 0.0404(12) 0.460(13) Uiso D U P 1 2 .
C162 C 0.8996(17) 0.7778(13) 0.9800(6) 0.0404(12) 0.540(13) Uiso D U P 1 1 .
C171 C 0.939(2) 0.9924(11) 0.9434(8) 0.0404(12) 0.460(13) Uiso D U P 1 2 .
C172 C 1.0832(12) 0.8775(15) 0.9305(7) 0.0404(12) 0.540(13) Uiso D U P 1 1 .
C18 C 0.7327(12) 1.0060(11) 0.7410(5) 0.0281(19) 1.0000 Uiso . U . . . .
H31 H 0.803(4) 0.636(3) 0.5831(15) 0.072(11) 1.0000 Uiso . . . . . .
H51 H 0.951(6) 0.947(5) 0.6476(19) 0.100(14) 1.0000 Uiso . . . . . .
H91 H 0.946(3) 0.964(2) 0.8444(10) 0.042(7) 1.0000 Uiso . . . . . .
H111 H 0.793(4) 0.645(3) 0.9145(13) 0.059(9) 1.0000 Uiso . . . . . .
H181 H 0.634(3) 0.956(2) 0.7433(11) 0.043(6) 1.0000 Uiso . . . . . .
H182 H 0.723(3) 1.055(3) 0.7127(11) 0.045(7) 1.0000 Uiso . . . . . .
H183 H 0.733(4) 1.059(3) 0.7757(12) 0.057(8) 1.0000 Uiso . . . . . .
H191 H 0.982(3) 1.048(3) 0.7175(10) 0.036(6) 1.0000 Uiso . . . . . .
H192 H 1.064(3) 0.933(3) 0.7456(13) 0.053(7) 1.0000 Uiso . . . . . .
H193 H 0.992(6) 1.047(5) 0.775(2) 0.106(15) 1.0000 Uiso . . . . . .
H211 H 0.953(6) 0.779(5) 0.480(2) 0.107(14) 1.0000 Uiso . . . . . .
H212 H 0.798(6) 0.761(4) 0.5009(18) 0.091(13) 1.0000 Uiso . . . . . .
H213 H 0.899(4) 0.652(3) 0.5181(13) 0.069(9) 1.0000 Uiso . . . . . .
H221 H 1.163(4) 0.835(3) 0.5290(14) 0.071(9) 1.0000 Uiso . . . . . .
H222 H 1.120(6) 0.720(5) 0.575(2) 0.111(16) 1.0000 Uiso . . . . . .
H223 H 1.145(6) 0.847(5) 0.593(2) 0.099(13) 1.0000 Uiso . . . . . .
H231 H 0.961(5) 0.988(4) 0.5021(16) 0.085(12) 1.0000 Uiso . . . . . .
H232 H 0.963(5) 1.008(4) 0.572(2) 0.097(14) 1.0000 Uiso . . . . . .
H233 H 0.839(4) 0.981(3) 0.5503(13) 0.048(9) 1.0000 Uiso . . . . . .
H261 H 0.489(4) 0.359(4) 0.5368(17) 0.084(11) 1.0000 Uiso . . . . . .
H271 H 0.672(4) 0.211(3) 0.5345(14) 0.071(9) 1.0000 Uiso . . . . . .
H281 H 0.863(4) 0.243(4) 0.5925(16) 0.078(10) 1.0000 Uiso . . . . . .
H301 H 0.881(5) 0.487(5) 0.6864(19) 0.096(13) 1.0000 Uiso . . . . . .
H311 H 1.021(3) 0.320(5) 0.7137(19) 0.119(17) 1.0000 Uiso D . . . . .
H312 H 0.841(6) 0.307(4) 0.7226(19) 0.103(14) 1.0000 Uiso . . . . . .
H313 H 0.962(5) 0.234(4) 0.6679(18) 0.086(12) 1.0000 Uiso . . . . . .
H321 H 1.008(3) 0.523(3) 0.6023(13) 0.056(8) 1.0000 Uiso . . . . . .
H322 H 1.044(4) 0.388(3) 0.6085(16) 0.064(10) 1.0000 Uiso . . . . . .
H323 H 1.102(5) 0.466(4) 0.6602(18) 0.082(11) 1.0000 Uiso . . . . . .
H331 H 0.427(4) 0.560(3) 0.6356(13) 0.056(8) 1.0000 Uiso . . . . . .
H341 H 0.392(5) 0.711(4) 0.5703(18) 0.089(12) 1.0000 Uiso . . . . . .
H342 H 0.525(5) 0.629(4) 0.533(2) 0.094(13) 1.0000 Uiso . . . . . .
H343 H 0.567(4) 0.708(3) 0.5883(12) 0.058(8) 1.0000 Uiso . . . . . .
H351 H 0.290(4) 0.402(3) 0.5853(14) 0.070(10) 1.0000 Uiso . . . . . .
H352 H 0.259(5) 0.543(3) 0.5724(14) 0.068(10) 1.0000 Uiso . . . . . .
H353 H 0.338(6) 0.492(5) 0.529(2) 0.101(14) 1.0000 Uiso . . . . . .
H381 H 0.841(4) 0.290(3) 0.9345(13) 0.060(8) 1.0000 Uiso . . . . . .
H391 H 0.680(5) 0.334(5) 1.0032(18) 0.099(14) 1.0000 Uiso . . . . . .
H401 H 0.499(3) 0.451(3) 0.9867(14) 0.062(9) 1.0000 Uiso . . . . . .
H421 H 0.430(4) 0.592(3) 0.8606(14) 0.059(9) 1.0000 Uiso . . . . . .
H431 H 0.408(6) 0.769(4) 0.9156(18) 0.092(13) 1.0000 Uiso . . . . . .
H432 H 0.490(5) 0.719(5) 0.959(2) 0.103(15) 1.0000 Uiso . . . . . .
H433 H 0.567(6) 0.755(5) 0.900(2) 0.103(14) 1.0000 Uiso . . . . . .
H441 H 0.236(7) 0.603(5) 0.917(2) 0.113(16) 1.0000 Uiso . . . . . .
H442 H 0.335(7) 0.541(6) 0.9663(7) 0.126(18) 1.0000 Uiso D . . . . .
H443 H 0.308(6) 0.448(5) 0.915(2) 0.102(15) 1.0000 Uiso . . . . . .
H451 H 0.861(5) 0.444(4) 0.8072(16) 0.083(11) 1.0000 Uiso . . . . . .
H461 H 1.104(9) 0.447(6) 0.842(3) 0.14(2) 1.0000 Uiso . . . . . .
H462 H 1.044(5) 0.416(4) 0.9046(19) 0.097(13) 1.0000 Uiso . . . . . .
H463 H 0.998(6) 0.544(6) 0.878(2) 0.104(15) 1.0000 Uiso . . . . . .
H471 H 1.002(5) 0.254(5) 0.8039(19) 0.098(15) 1.0000 Uiso . . . . . .
H472 H 0.945(4) 0.226(4) 0.8633(16) 0.070(10) 1.0000 Uiso . . . . . .
H473 H 0.831(6) 0.219(5) 0.822(2) 0.115(17) 1.0000 Uiso . . . . . .
H481 H 0.636(3) 0.228(4) 0.746(2) 0.125(16) 1.0000 Uiso D . . . . .
H491 H 0.529(4) 0.302(4) 0.8396(15) 0.077(10) 1.0000 Uiso . . . . . .
H501 H 0.292(5) 0.430(4) 0.8149(18) 0.092(12) 1.0000 Uiso . . . . . .
H511 H 0.240(4) 0.460(4) 0.741(2) 0.104(15) 1.0000 Uiso . . . . . .
H521 H 0.352(4) 0.377(3) 0.6673(16) 0.076(10) 1.0000 Uiso . . . . . .
H531 H 0.544(4) 0.267(4) 0.6884(15) 0.072(10) 1.0000 Uiso . . . . . .
H541 H 0.464(5) 0.737(4) 0.6947(16) 0.077(11) 1.0000 Uiso . . . . . .
H551 H 0.465(4) 0.754(3) 0.7942(12) 0.051(8) 1.0000 Uiso . . . . . .
H561 H 0.252(7) 0.723(6) 0.839(2) 0.122(17) 1.0000 Uiso . . . . . .
H571 H 0.041(2) 0.695(4) 0.7846(17) 0.094(13) 1.0000 Uiso D . . . . .
H581 H 0.061(4) 0.684(3) 0.6943(15) 0.070(9) 1.0000 Uiso . . . . . .
H591 H 0.263(3) 0.712(3) 0.6492(11) 0.049(7) 1.0000 Uiso . . . . . .
H601 H 0.5717 -0.0656 0.6417 0.108(3) 1.0000 Uiso R . . . . .
H611 H 0.4242 0.0130 0.7087 0.108(3) 1.0000 Uiso R . . . . .
H621 H 0.2241 0.1244 0.6845 0.108(3) 1.0000 Uiso R . . . . .
H631 H 0.1712 0.1560 0.5933 0.108(3) 1.0000 Uiso R . . . . .
H641 H 0.3169 0.0747 0.5262 0.108(3) 1.0000 Uiso R . . . . .
H651 H 0.5166 -0.0370 0.5504 0.108(3) 1.0000 Uiso R . . . . .
H661 H 0.5940 -0.0221 0.8525 0.120(3) 1.0000 Uiso R . . . . .
H671 H 0.5883 0.0905 0.9334 0.120(3) 1.0000 Uiso R . . . . .
H681 H 0.3868 0.1996 0.9577 0.120(3) 1.0000 Uiso R . . . . .
H691 H 0.1920 0.1979 0.9009 0.120(3) 1.0000 Uiso R . . . . .
H701 H 0.1978 0.0851 0.8201 0.120(3) 1.0000 Uiso R . . . . .
H711 H 0.3983 -0.0258 0.7961 0.120(3) 1.0000 Uiso R . . . . .
H1511 H 0.8946 0.8322 1.0127 0.0485(14) 0.460(13) Uiso R . P 1 2 .
H1512 H 0.7551 0.8508 0.9730 0.0485(14) 0.460(13) Uiso R . P 1 2 .
H1513 H 0.8240 0.7097 0.9816 0.0485(14) 0.460(13) Uiso R . P 1 2 .
H1521 H 0.9116 1.0059 0.9770 0.0485(14) 0.540(13) Uiso R . P 1 1 .
H1522 H 0.7583 0.9878 0.9458 0.0485(14) 0.540(13) Uiso R . P 1 1 .
H1523 H 0.8968 1.0382 0.9111 0.0485(14) 0.540(13) Uiso R . P 1 1 .
H1611 H 1.1140 0.8301 0.9677 0.0485(14) 0.460(13) Uiso R . P 1 2 .
H1612 H 1.0386 0.7110 0.9357 0.0485(14) 0.460(13) Uiso R . P 1 2 .
H1613 H 1.1361 0.8120 0.9011 0.0485(14) 0.460(13) Uiso R . P 1 2 .
H1621 H 0.9482 0.8115 1.0137 0.0485(14) 0.540(13) Uiso R . P 1 1 .
H1622 H 0.7938 0.7795 0.9856 0.0485(14) 0.540(13) Uiso R . P 1 1 .
H1623 H 0.9312 0.6884 0.9732 0.0485(14) 0.540(13) Uiso R . P 1 1 .
H1711 H 0.9820 1.0064 0.9808 0.0485(14) 0.460(13) Uiso R . P 1 2 .
H1712 H 0.8562 1.0509 0.9383 0.0485(14) 0.460(13) Uiso R . P 1 2 .
H1713 H 1.0126 1.0099 0.9144 0.0485(14) 0.460(13) Uiso R . P 1 2 .
H1721 H 1.1236 0.9070 0.9666 0.0485(14) 0.540(13) Uiso R . P 1 1 .
H1722 H 1.1148 0.9360 0.9003 0.0485(14) 0.540(13) Uiso R . P 1 1 .
H1723 H 1.1179 0.7896 0.9225 0.0485(14) 0.540(13) Uiso R . P 1 1 .

loop_
_atom_site_aniso_label
_atom_site_aniso_U_11
_atom_site_aniso_U_22
_atom_site_aniso_U_33
_atom_site_aniso_U_23
_atom_site_aniso_U_13
_atom_site_aniso_U_12
Ca1 0.035(3) 0.033(2) 0.0287(16) 0.002(2) 0.002(2) -0.011(2)
O1 0.026(4) 0.024(3) 0.0210(15) -0.0051(17) 0.004(2) -0.001(3)
N1 0.036(4) 0.028(3) 0.0258(16) -0.0085(19) 0.003(3) -0.008(2)
N2 0.032(4) 0.037(3) 0.0249(15) 0.0028(18) 0.004(2) -0.001(2)
C1 0.022(5) 0.016(3) 0.022(2) -0.003(2) 0.004(3) 0.003(3)
C2 0.031(5) 0.019(3) 0.023(3) -0.006(2) 0.008(3) 0.002(3)
C3 0.019(5) 0.025(4) 0.019(3) -0.002(3) -0.001(3) 0.006(3)
C4 0.018(5) 0.031(4) 0.030(3) 0.001(2) 0.003(3) 0.002(3)
C5 0.014(5) 0.023(4) 0.034(3) 0.003(3) -0.001(3) -0.000(3)
C6 0.019(5) 0.023(3) 0.028(2) 0.000(2) -0.004(3) -0.002(2)
C7 0.027(3) 0.023(2) 0.0350(17) -0.0044(16) -0.007(3) -0.0029(15)
C8 0.020(5) 0.024(3) 0.0308(17) -0.008(2) 0.001(3) 0.005(2)
C9 0.021(5) 0.034(4) 0.038(3) 0.000(3) -0.011(4) -0.003(4)
C10 0.048(3) 0.040(3) 0.0374(14) 0.0010(15) -0.006(2) -0.004(2)
C11 0.037(6) 0.041(4) 0.026(3) 0.005(3) -0.005(4) -0.002(4)
C12 0.033(5) 0.035(4) 0.024(2) -0.000(2) 0.002(4) 0.001(3)
C13 0.020(5) 0.033(4) 0.0219(19) -0.004(2) 0.003(3) -0.002(3)
C14 0.0399(13) 0.0408(14) 0.0355(17) -0.0015(14) -0.0028(15) -0.0001(8)
C19 0.028(2) 0.020(5) 0.044(7) -0.018(5) 0.009(6) -0.002(3)
C20 0.047(6) 0.048(5) 0.028(3) 0.012(4) 0.001(5) -0.009(4)
C21 0.103(12) 0.052(8) 0.039(4) -0.020(7) 0.033(8) -0.019(10)
C22 0.042(5) 0.107(15) 0.089(13) 0.007(11) 0.040(6) 0.003(8)
C23 0.111(13) 0.044(5) 0.002(6) -0.003(4) 0.003(8) 0.001(7)
C24 0.040(4) 0.026(3) 0.030(3) -0.010(3) -0.002(3) -0.002(3)
C25 0.037(4) 0.033(4) 0.031(4) -0.013(3) 0.000(3) -0.005(3)
C26 0.052(5) 0.032(5) 0.031(5) -0.013(3) 0.000(4) -0.009(4)
C27 0.065(6) 0.039(5) 0.044(5) -0.022(4) 0.003(4) 0.001(4)
C28 0.052(5) 0.035(5) 0.031(5) -0.006(4) 0.014(4) 0.004(4)
C29 0.038(4) 0.032(4) 0.021(4) -0.000(3) 0.009(3) -0.001(3)
C30 0.037(4) 0.035(6) 0.033(5) 0.017(4) 0.004(3) -0.009(4)
C31 0.063(12) 0.066(11) 0.087(12) 0.054(9) -0.004(8) 0.008(10)
C32 0.048(6) 0.089(13) 0.058(10) 0.012(10) 0.016(7) -0.032(10)
C33 0.046(6) 0.033(5) 0.042(7) -0.005(4) -0.008(5) -0.000(4)
C34 0.029(9) 0.063(6) 0.049(9) 0.027(7) -0.012(7) -0.000(5)
C35 0.041(5) 0.077(10) 0.015(6) 0.012(7) -0.005(6) -0.013(6)
C36 0.022(4) 0.058(4) 0.031(2) 0.015(3) 0.002(2) -0.011(3)
C37 0.031(4) 0.062(5) 0.031(4) 0.021(4) -0.003(3) -0.007(3)
C38 0.042(5) 0.069(6) 0.034(4) 0.026(4) -0.003(4) -0.013(4)
C39 0.045(6) 0.077(6) 0.038(5) 0.021(4) 0.001(4) -0.028(5)
C40 0.043(5) 0.086(7) 0.031(4) 0.012(4) 0.009(4) -0.021(5)
C41 0.032(4) 0.075(6) 0.029(4) 0.006(4) 0.006(3) -0.014(4)
C42 0.032(5) 0.085(7) 0.032(7) -0.007(5) 0.010(5) -0.006(4)
C43 0.009(9) 0.098(7) 0.085(13) -0.039(9) 0.017(8) -0.001(6)
C44 0.026(5) 0.109(13) 0.057(10) 0.038(10) -0.008(7) -0.010(6)
C45 0.033(5) 0.051(5) 0.037(5) 0.028(5) -0.000(4) 0.005(4)
C46 0.046(7) 0.081(11) 0.077(12) 0.017(10) 0.015(8) -0.028(9)
C47 0.068(12) 0.058(6) 0.061(10) 0.007(7) -0.014(9) 0.012(7)
C48 0.051(5) 0.035(3) 0.068(4) 0.007(2) -0.002(4) -0.021(3)
C49 0.057(5) 0.045(4) 0.055(3) 0.017(3) -0.002(3) -0.021(3)
C50 0.049(4) 0.048(5) 0.055(3) 0.012(3) 0.006(3) -0.023(3)
C51 0.043(4) 0.049(5) 0.061(4) 0.012(4) -0.002(3) -0.024(3)
C52 0.055(5) 0.046(5) 0.054(3) 0.005(3) -0.007(3) -0.029(3)
C53 0.056(5) 0.040(3) 0.061(3) -0.004(3) 0.001(4) -0.027(3)
C54 0.037(5) 0.052(6) 0.071(5) -0.014(6) -0.009(5) 0.011(5)
C55 0.039(5) 0.041(6) 0.071(5) -0.002(6) -0.013(5) 0.014(5)
C56 0.045(5) 0.054(6) 0.072(6) 0.001(7) -0.007(4) 0.016(6)
C57 0.040(5) 0.063(6) 0.084(6) -0.002(7) -0.004(5) 0.010(6)
C58 0.036(5) 0.068(6) 0.083(5) -0.009(7) -0.013(5) 0.014(6)
C59 0.038(5) 0.066(7) 0.071(6) -0.009(7) -0.013(4) 0.020(6)

loop_
_atom_type_symbol
_atom_type_scat_dispersion_real
_atom_type_scat_dispersion_imag
_atom_type_scat_Cromer_Mann_a1
_atom_type_scat_Cromer_Mann_b1
_atom_type_scat_Cromer_Mann_a2
_atom_type_scat_Cromer_Mann_b2
_atom_type_scat_Cromer_Mann_a3
_atom_type_scat_Cromer_Mann_b3
_atom_type_scat_Cromer_Mann_a4
_atom_type_scat_Cromer_Mann_b4
_atom_type_scat_Cromer_Mann_c
_atom_type_scat_source
C 0.0000 0.0000 0.0000 0.0000 0.0000 0.0000 0.0000 0.0000 0.0000 0.0000 6.6484 'Neutron Data Booklet, ILL Grenoble, France (2003) ISBN 0-9704143-7-4'
H 0.0000 0.0000 0.0000 0.0000 0.0000 0.0000 0.0000 0.0000 0.0000 0.0000 -3.7409 'Neutron Data Booklet, ILL Grenoble, France (2003) ISBN 0-9704143-7-4'
Ca 0.0000 0.0000 0.0000 0.0000 0.0000 0.0000 0.0000 0.0000 0.0000 0.0000 4.7000 'Neutron Data Booklet, ILL Grenoble, France (2003) ISBN 0-9704143-7-4'
N 0.0000 0.0000 0.0000 0.0000 0.0000 0.0000 0.0000 0.0000 0.0000 0.0000 9.3600 'Neutron Data Booklet, ILL Grenoble, France (2003) ISBN 0-9704143-7-4'
O 0.0000 0.0000 0.0000 0.0000 0.0000 0.0000 0.0000 0.0000 0.0000 0.0000 5.8050 'Neutron Data Booklet, ILL Grenoble, France (2003) ISBN 0-9704143-7-4'

loop_
_geom_angle_atom_site_label_1
_geom_angle_site_symmetry_1
_geom_angle_atom_site_label_2
_geom_angle_site_symmetry_2
_geom_angle_atom_site_label_3
_geom_angle_site_symmetry_3
_geom_angle
_geom_angle_publ_flag
O1 . Ca1 . N1 . 67.7(6) yes
O1 . Ca1 . N2 . 68.4(6) yes
N1 . Ca1 . N2 . 125.9(8) yes
O1 . Ca1 . C48 . 150.7(8) yes
N1 . Ca1 . C48 . 104.6(7) yes
N2 . Ca1 . C48 . 98.6(7) yes
O1 . Ca1 . C49 . 150.3(9) yes
N1 . Ca1 . C49 . 132.4(8) yes
N2 . Ca1 . C49 . 82.2(7) yes
C48 . Ca1 . C49 . 28.0(2) yes
O1 . Ca1 . C50 . 152.4(9) yes
N1 . Ca1 . C50 . 137.6(9) yes
N2 . Ca1 . C50 . 93.7(7) yes
C48 . Ca1 . C50 . 48.8(3) yes
C49 . Ca1 . C50 . 28.4(2) yes
O1 . Ca1 . C51 . 152.3(8) yes
N1 . Ca1 . C51 . 113.8(8) yes
N2 . Ca1 . C51 . 119.8(8) yes
C48 . Ca1 . C51 . 57.0(4) yes
C49 . Ca1 . C51 . 49.7(3) yes
O1 . Ca1 . C52 . 152.6(9) yes
N1 . Ca1 . C52 . 90.3(7) yes
N2 . Ca1 . C52 . 138.8(8) yes
C48 . Ca1 . C52 . 48.2(3) yes
C49 . Ca1 . C52 . 57.1(4) yes
O1 . Ca1 . C53 . 150.6(9) yes
N1 . Ca1 . C53 . 84.7(7) yes
N2 . Ca1 . C53 . 126.1(8) yes
C48 . Ca1 . C53 . 27.6(2) yes
C49 . Ca1 . C53 . 49.8(4) yes
C50 . Ca1 . C51 . 27.1(2) yes
C50 . Ca1 . C52 . 47.3(4) yes
C51 . Ca1 . C52 . 26.8(2) yes
C50 . Ca1 . C53 . 57.0(4) yes
C51 . Ca1 . C53 . 49.1(3) yes
C52 . Ca1 . C53 . 27.8(2) yes
Ca1 . O1 . C1 . 118.5(10) yes
Ca1 . O1 . C13 . 116.6(10) yes
C1 . O1 . C13 . 119.0(10) yes
Ca1 . N1 . C2 . 118.3(7) yes
Ca1 . N1 . C24 . 123.7(7) yes
C2 . N1 . C24 . 117.5(8) yes
Ca1 . N2 . C12 . 117.3(7) yes
Ca1 . N2 . C36 . 127.3(8) yes
C12 . N2 . C36 . 115.0(8) yes
O1 . C1 . C2 . 117.4(8) yes
O1 . C1 . C6 . 121.2(8) yes
C2 . C1 . C6 . 121.4(6) yes
N1 . C2 . C1 . 118.0(7) yes
N1 . C2 . C3 . 122.2(7) yes
C1 . C2 . C3 . 119.8(6) yes
C2 . C3 . C4 . 118.0(6) yes
C2 . C3 . H31 . 123(2) no
C4 . C3 . H31 . 119(2) no
C3 . C4 . C5 . 122.8(6) yes
C3 . C4 . C20 . 121.1(8) yes
C5 . C4 . C20 . 116.1(8) yes
C4 . C5 . C6 . 116.9(6) yes
C4 . C5 . H51 . 121(3) no
C6 . C5 . H51 . 122(3) no
C5 . C6 . C1 . 121.1(6) yes
C5 . C6 . C7 . 121.4(8) yes
C1 . C6 . C7 . 117.5(7) yes
C6 . C7 . C8 . 110.1(8) yes
C6 . C7 . C19 . 110.3(10) yes
C8 . C7 . C19 . 113.2(11) yes
C6 . C7 . C18 . 107.1(10) yes
C8 . C7 . C18 . 111.3(10) yes
C19 . C7 . C18 . 104.7(9) yes
C7 . C8 . C9 . 122.4(7) yes
C7 . C8 . C13 . 117.5(7) yes
C9 . C8 . C13 . 120.1(7) yes
C8 . C9 . C10 . 121.1(6) yes
C8 . C9 . H91 . 122.6(16) no
C10 . C9 . H91 . 116.3(16) no
C9 . C10 . C11 . 117.2(6) yes
C9 . C10 . C14 . 121.3(7) yes
C11 . C10 . C14 . 121.4(7) yes
C10 . C11 . C12 . 123.5(7) yes
C10 . C11 . H111 . 121.8(18) no
C12 . C11 . H111 . 114.4(18) no
C11 . C12 . N2 . 124.1(7) yes
C11 . C12 . C13 . 116.9(6) yes
N2 . C12 . C13 . 119.1(8) yes
C8 . C13 . C12 . 121.2(6) yes
C8 . C13 . O1 . 120.3(8) yes
C12 . C13 . O1 . 118.5(9) yes
C10 . C14 . C152 . 102.1(10) yes
C10 . C14 . C162 . 114.4(10) yes
C152 . C14 . C162 . 111.3(8) yes
C10 . C14 . C172 . 109.7(10) yes
C152 . C14 . C172 . 108.2(8) yes
C162 . C14 . C172 . 110.8(8) yes
C10 . C14 . C151 . 107.8(11) yes
C10 . C14 . C161 . 99.3(11) yes
C151 . C14 . C161 . 111.5(8) yes
C10 . C14 . C171 . 116.5(11) yes
C151 . C14 . C171 . 109.4(8) yes
C161 . C14 . C171 . 112.0(9) yes
C7 . C19 . H191 . 117(2) no
C7 . C19 . H192 . 106.6(17) no
H191 . C19 . H192 . 112(3) no
C7 . C19 . H193 . 115(4) no
H191 . C19 . H193 . 105(4) no
H192 . C19 . H193 . 100(4) no
C4 . C20 . C21 . 113.2(12) yes
C4 . C20 . C22 . 109.2(12) yes
C21 . C20 . C22 . 107.4(16) yes
C4 . C20 . C23 . 111.0(12) yes
C21 . C20 . C23 . 104.7(13) yes
C22 . C20 . C23 . 111.2(17) yes
C20 . C21 . H211 . 110(4) no
C20 . C21 . H212 . 119(3) no
H211 . C21 . H212 . 108(4) no
C20 . C21 . H213 . 114(2) no
H211 . C21 . H213 . 111(4) no
H212 . C21 . H213 . 94(4) no
C20 . C22 . H221 . 120(3) no
C20 . C22 . H222 . 111(3) no
H221 . C22 . H222 . 108(4) no
C20 . C22 . H223 . 119(3) no
H221 . C22 . H223 . 103(4) no
H222 . C22 . H223 . 92(5) no
C20 . C23 . H231 . 111(3) no
C20 . C23 . H232 . 103(3) no
H231 . C23 . H232 . 108(4) no
C20 . C23 . H233 . 116(3) no
H231 . C23 . H233 . 117(3) no
H232 . C23 . H233 . 100(4) no
N1 . C24 . C25 . 122.3(8) yes
N1 . C24 . C29 . 119.0(8) yes
C25 . C24 . C29 . 118.4(7) yes
C24 . C25 . C26 . 119.5(6) yes
C24 . C25 . C33 . 120.0(8) yes
C26 . C25 . C33 . 120.5(9) yes
C25 . C26 . C27 . 119.8(6) yes
C25 . C26 . H261 . 113(2) no
C27 . C26 . H261 . 127(3) no
C26 . C27 . C28 . 123.0(7) yes
C26 . C27 . H271 . 118(2) no
C28 . C27 . H271 . 118(2) no
C27 . C28 . C29 . 119.5(6) yes
C27 . C28 . H281 . 124(2) no
C29 . C28 . H281 . 116(2) no
C28 . C29 . C24 . 119.7(6) yes
C28 . C29 . C30 . 120.2(9) yes
C24 . C29 . C30 . 120.0(8) yes
C29 . C30 . C31 . 109.2(12) yes
C29 . C30 . C32 . 109.0(13) yes
C31 . C30 . C32 . 110.2(17) yes
C29 . C30 . H301 . 106(3) no
C31 . C30 . H301 . 111(3) no
C32 . C30 . H301 . 111(3) no
C30 . C31 . H311 . 106(3) no
C30 . C31 . H312 . 103(3) no
H311 . C31 . H312 . 109(4) no
C30 . C31 . H313 . 110(3) no
H311 . C31 . H313 . 99(4) no
H312 . C31 . H313 . 128(4) no
C30 . C32 . H321 . 115(3) no
C30 . C32 . H322 . 116(3) no
H321 . C32 . H322 . 100(3) no
C30 . C32 . H323 . 103(3) no
H321 . C32 . H323 . 108(3) no
H322 . C32 . H323 . 115(4) no
C25 . C33 . C34 . 114.8(14) yes
C25 . C33 . C35 . 108.8(12) yes
C34 . C33 . C35 . 108.8(13) yes
C25 . C33 . H331 . 104(2) no
C34 . C33 . H331 . 111(2) no
C35 . C33 . H331 . 110(2) no
C33 . C34 . H341 . 110(3) no
C33 . C34 . H342 . 102(3) no
H341 . C34 . H342 . 122(4) no
C33 . C34 . H343 . 113(2) no
H341 . C34 . H343 . 111(3) no
H342 . C34 . H343 . 100(3) no
C33 . C35 . H351 . 119(2) no
C33 . C35 . H352 . 108(3) no
H351 . C35 . H352 . 100(3) no
C33 . C35 . H353 . 116(4) no
H351 . C35 . H353 . 113(4) no
H352 . C35 . H353 . 97(4) no
N2 . C36 . C37 . 123.2(8) yes
N2 . C36 . C41 . 118.4(8) yes
C37 . C36 . C41 . 118.3(7) yes
C36 . C37 . C38 . 120.0(6) yes
C36 . C37 . C45 . 117.7(8) yes
C38 . C37 . C45 . 122.3(9) yes
C37 . C38 . C39 . 120.2(7) yes
C37 . C38 . H381 . 123(2) no
C39 . C38 . H381 . 116(2) no
C38 . C39 . C40 . 121.2(8) yes
C38 . C39 . H391 . 126(3) no
C40 . C39 . H391 . 110(3) no
C39 . C40 . C41 . 120.0(6) yes
C39 . C40 . H401 . 117.6(20) no
C41 . C40 . H401 . 122(2) no
C36 . C41 . C40 . 120.3(6) yes
C36 . C41 . C42 . 120.5(9) yes
C40 . C41 . C42 . 119.2(9) yes
C41 . C42 . C43 . 107.8(13) yes
C41 . C42 . C44 . 110.2(14) yes
C43 . C42 . C44 . 113.2(16) yes
C41 . C42 . H421 . 105(2) no
C43 . C42 . H421 . 113(2) no
C44 . C42 . H421 . 107(2) no
C42 . C43 . H431 . 111(3) no
C42 . C43 . H432 . 116(3) no
H431 . C43 . H432 . 97(4) no
C42 . C43 . H433 . 115(3) no
H431 . C43 . H433 . 104(4) no
H432 . C43 . H433 . 112(4) no
C42 . C44 . H441 . 109(3) no
C42 . C44 . H442 . 109(4) no
H441 . C44 . H442 . 109(5) no
C42 . C44 . H443 . 110(3) no
H441 . C44 . H443 . 116(5) no
H442 . C44 . H443 . 104(5) no
C37 . C45 . C46 . 111.2(14) yes
C37 . C45 . C47 . 109.5(13) yes
C46 . C45 . C47 . 106.9(16) yes
C37 . C45 . H451 . 117(3) no
C46 . C45 . H451 . 104(3) no
C47 . C45 . H451 . 108(3) no
C45 . C46 . H461 . 123(5) no
C45 . C46 . H462 . 110(3) no
H461 . C46 . H462 . 97(5) no
C45 . C46 . H463 . 115(3) no
H461 . C46 . H463 . 113(5) no
H462 . C46 . H463 . 92(4) no
C45 . C47 . H471 . 112(3) no
C45 . C47 . H472 . 116(3) no
H471 . C47 . H472 . 101(4) no
C45 . C47 . H473 . 114(3) no
H471 . C47 . H473 . 107(4) no
H472 . C47 . H473 . 106(4) no
Ca1 . C48 . C49 . 75.8(6) yes
Ca1 . C48 . C53 . 78.5(6) yes
C49 . C48 . C53 . 123.3(8) yes
Ca1 . C48 . H481 . 115(3) no
C49 . C48 . H481 . 144(4) no
C53 . C48 . H481 . 93(4) no
C48 . C49 . Ca1 . 76.2(6) yes
C48 . C49 . C50 . 115.4(6) yes
Ca1 . C49 . C50 . 74.5(5) yes
C48 . C49 . H491 . 118(2) no
Ca1 . C49 . H491 . 117(2) no
C50 . C49 . H491 . 127(2) no
C49 . C50 . Ca1 . 77.1(5) yes
C49 . C50 . C51 . 124.1(7) yes
Ca1 . C50 . C51 . 79.1(6) yes
C49 . C50 . H501 . 136(3) no
Ca1 . C50 . H501 . 117(3) no
C51 . C50 . H501 . 99(3) no
C50 . C51 . Ca1 . 73.8(6) yes
C50 . C51 . C52 . 117.7(8) yes
Ca1 . C51 . C52 . 76.5(6) yes
C50 . C51 . H511 . 119(3) no
Ca1 . C51 . H511 . 113(3) no
C52 . C51 . H511 . 123(3) no
C51 . C52 . Ca1 . 76.7(6) yes
C51 . C52 . C53 . 123.9(7) yes
Ca1 . C52 . C53 . 77.4(5) yes
C51 . C52 . H521 . 118(2) no
Ca1 . C52 . H521 . 119(2) no
C53 . C52 . H521 . 118(2) no
C52 . C53 . C48 . 115.6(6) yes
C52 . C53 . Ca1 . 74.8(5) yes
C48 . C53 . Ca1 . 73.9(6) yes
C52 . C53 . H531 . 129(3) no
C48 . C53 . H531 . 116(3) no
Ca1 . C53 . H531 . 122(3) no
C55 . C54 . C59 . 120.3(20) yes
C55 . C54 . H541 . 126(3) no
C59 . C54 . H541 . 114(3) no
C54 . C55 . C56 . 118.0(18) yes
C54 . C55 . H551 . 122(2) no
C56 . C55 . H551 . 119(2) no
C55 . C56 . C57 . 122.4(16) yes
C55 . C56 . H561 . 120(4) no
C57 . C56 . H561 . 118(4) no
C56 . C57 . C58 . 117.0(17) yes
C56 . C57 . H571 . 127(3) no
C58 . C57 . H571 . 115(3) no
C57 . C58 . C59 . 120.9(18) yes
C57 . C58 . H581 . 118(3) no
C59 . C58 . H581 . 121(3) no
C58 . C59 . C54 . 121.4(18) yes
C58 . C59 . H591 . 116(2) no
C54 . C59 . H591 . 123(2) no
C61 . C60 . C65 . 120.1(3) yes
C61 . C60 . H601 . 121.1 no
C65 . C60 . H601 . 118.8 no
C60 . C61 . C62 . 120.0(3) yes
C60 . C61 . H611 . 118.9 no
C62 . C61 . H611 . 121.1 no
C61 . C62 . C63 . 120.0(3) yes
C61 . C62 . H621 . 118.9 no
C63 . C62 . H621 . 121.2 no
C62 . C63 . C64 . 120.1(3) yes
C62 . C63 . H631 . 118.8 no
C64 . C63 . H631 . 121.1 no
C63 . C64 . C65 . 120.0(3) yes
C63 . C64 . H641 . 118.9 no
C65 . C64 . H641 . 121.1 no
C64 . C65 . C60 . 120.0(3) yes
C64 . C65 . H651 . 118.8 no
C60 . C65 . H651 . 121.2 no
C67 . C66 . C71 . 120.0(5) yes
C67 . C66 . H661 . 122.0 no
C71 . C66 . H661 . 117.9 no
C66 . C67 . C68 . 120.0(5) yes
C66 . C67 . H671 . 118.0 no
C68 . C67 . H671 . 122.0 no
C67 . C68 . C69 . 120.0(5) yes
C67 . C68 . H681 . 118.1 no
C69 . C68 . H681 . 121.9 no
C68 . C69 . C70 . 119.9(5) yes
C68 . C69 . H691 . 118.0 no
C70 . C69 . H691 . 122.1 no
C69 . C70 . C71 . 120.2(5) yes
C69 . C70 . H701 . 117.9 no
C71 . C70 . H701 . 121.9 no
C70 . C71 . C66 . 119.8(5) yes
C70 . C71 . H711 . 118.1 no
C66 . C71 . H711 . 122.0 no
C14 . C151 . H1511 . 102.7 no
C14 . C151 . H1512 . 99.9 no
H1511 . C151 . H1512 . 109.5 no
C14 . C151 . H1513 . 124.8 no
H1511 . C151 . H1513 . 109.5 no
H1512 . C151 . H1513 . 109.5 no
C14 . C152 . H1521 . 97.7 no
C14 . C152 . H1522 . 120.7 no
H1521 . C152 . H1522 . 109.5 no
C14 . C152 . H1523 . 109.2 no
H1521 . C152 . H1523 . 109.5 no
H1522 . C152 . H1523 . 109.5 no
C14 . C161 . H1611 . 103.5 no
C14 . C161 . H1612 . 98.9 no
H1611 . C161 . H1612 . 109.5 no
C14 . C161 . H1613 . 125.1 no
H1611 . C161 . H1613 . 109.5 no
H1612 . C161 . H1613 . 109.5 no
C14 . C162 . H1621 . 108.6 no
C14 . C162 . H1622 . 107.7 no
H1621 . C162 . H1622 . 109.5 no
C14 . C162 . H1623 . 112.1 no
H1621 . C162 . H1623 . 109.5 no
H1622 . C162 . H1623 . 109.5 no
C14 . C171 . H1711 . 107.0 no
C14 . C171 . H1712 . 123.5 no
H1711 . C171 . H1712 . 109.5 no
C14 . C171 . H1713 . 96.9 no
H1711 . C171 . H1713 . 109.5 no
H1712 . C171 . H1713 . 109.5 no
C14 . C172 . H1721 . 110.4 no
C14 . C172 . H1722 . 115.8 no
H1721 . C172 . H1722 . 109.5 no
C14 . C172 . H1723 . 101.8 no
H1721 . C172 . H1723 . 109.5 no
H1722 . C172 . H1723 . 109.5 no
C7 . C18 . H181 . 109.0(17) no
C7 . C18 . H182 . 122(2) no
H181 . C18 . H182 . 104(3) no
C7 . C18 . H183 . 108(2) no
H181 . C18 . H183 . 104(3) no
H182 . C18 . H183 . 109(2) no

loop_
_geom_bond_atom_site_label_1
_geom_bond_site_symmetry_1
_geom_bond_atom_site_label_2
_geom_bond_site_symmetry_2
_geom_bond_distance
_geom_bond_publ_flag
Ca1 . O1 . 2.42(2) yes
Ca1 . N1 . 2.37(2) yes
Ca1 . N2 . 2.36(2) yes
Ca1 . C48 . 2.898(18) yes
Ca1 . C49 . 2.893(19) yes
Ca1 . C50 . 2.860(18) yes
Ca1 . C51 . 2.924(18) yes
Ca1 . C52 . 2.922(19) yes
Ca1 . C53 . 2.956(19) yes
O1 . C1 . 1.351(17) yes
O1 . C13 . 1.340(17) yes
N1 . C2 . 1.399(13) yes
N1 . C24 . 1.410(12) yes
N2 . C12 . 1.371(14) yes
N2 . C36 . 1.426(13) yes
C1 . C2 . 1.390(7) yes
C1 . C6 . 1.378(7) yes
C2 . C3 . 1.419(6) yes
C3 . C4 . 1.405(7) yes
C3 . H31 . 0.99(4) no
C4 . C5 . 1.409(7) yes
C4 . C20 . 1.559(15) yes
C5 . C6 . 1.419(6) yes
C5 . H51 . 1.02(6) no
C6 . C7 . 1.536(15) yes
C7 . C8 . 1.505(16) yes
C7 . C19 . 1.590(17) yes
C7 . C18 . 1.500(18) yes
C8 . C9 . 1.421(7) yes
C8 . C13 . 1.419(7) yes
C9 . C10 . 1.378(6) yes
C9 . H91 . 1.07(3) no
C10 . C11 . 1.427(7) yes
C10 . C14 . 1.513(15) yes
C11 . C12 . 1.430(7) yes
C11 . H111 . 1.17(3) no
C12 . C13 . 1.383(6) yes
C14 . C152 . 1.559(11) yes
C14 . C162 . 1.519(11) yes
C14 . C172 . 1.557(12) yes
C14 . C151 . 1.555(12) yes
C14 . C161 . 1.519(12) yes
C14 . C171 . 1.543(12) yes
C19 . H191 . 0.88(4) no
C19 . H192 . 1.17(3) no
C19 . H193 . 1.01(7) no
C20 . C21 . 1.56(2) yes
C20 . C22 . 1.53(3) yes
C20 . C23 . 1.57(2) yes
C21 . H211 . 1.00(7) no
C21 . H212 . 1.07(8) no
C21 . H213 . 1.21(4) no
C22 . H221 . 1.13(4) no
C22 . H222 . 1.13(7) no
C22 . H223 . 1.00(7) no
C23 . H231 . 1.25(5) no
C23 . H232 . 1.03(6) no
C23 . H233 . 0.80(6) no
C24 . C25 . 1.414(7) yes
C24 . C29 . 1.410(7) yes
C25 . C26 . 1.418(6) yes
C25 . C33 . 1.562(19) yes
C26 . C27 . 1.348(7) yes
C26 . H261 . 1.03(5) no
C27 . C28 . 1.346(7) yes
C27 . H271 . 1.11(4) no
C28 . C29 . 1.422(6) yes
C28 . H281 . 1.08(5) no
C29 . C30 . 1.569(19) yes
C30 . C31 . 1.50(2) yes
C30 . C32 . 1.47(2) yes
C30 . H301 . 1.06(6) no
C31 . H311 . 1.083(8) no
C31 . H312 . 1.18(6) no
C31 . H313 . 1.10(6) no
C32 . H321 . 1.18(4) no
C32 . H322 . 0.87(6) no
C32 . H323 . 1.16(6) no
C33 . C34 . 1.44(2) yes
C33 . C35 . 1.49(2) yes
C33 . H331 . 1.11(4) no
C34 . H341 . 1.06(6) no
C34 . H342 . 1.13(6) no
C34 . H343 . 1.17(5) no
C35 . H351 . 1.19(4) no
C35 . H352 . 0.99(6) no
C35 . H353 . 1.02(6) no
C36 . C37 . 1.436(7) yes
C36 . C41 . 1.432(7) yes
C37 . C38 . 1.386(6) yes
C37 . C45 . 1.443(18) yes
C38 . C39 . 1.394(7) yes
C38 . H381 . 0.92(4) no
C39 . C40 . 1.395(7) yes
C39 . H391 . 1.10(5) no
C40 . C41 . 1.386(6) yes
C40 . H401 . 1.14(4) no
C41 . C42 . 1.62(2) yes
C42 . C43 . 1.49(3) yes
C42 . C44 . 1.53(2) yes
C42 . H421 . 1.05(4) no
C43 . H431 . 1.01(7) no
C43 . H432 . 1.03(7) no
C43 . H433 . 1.11(7) no
C44 . H441 . 1.11(7) no
C44 . H442 . 1.083(8) no
C44 . H443 . 1.12(7) no
C45 . C46 . 1.53(3) yes
C45 . C47 . 1.58(3) yes
C45 . H451 . 1.10(5) no
C46 . H461 . 1.11(10) no
C46 . H462 . 1.26(6) no
C46 . H463 . 1.06(8) no
C47 . H471 . 1.23(6) no
C47 . H472 . 0.94(6) no
C47 . H473 . 1.05(8) no
C48 . C49 . 1.403(7) yes
C48 . C53 . 1.396(7) yes
C48 . H481 . 1.079(8) no
C49 . C50 . 1.410(6) yes
C49 . H491 . 1.10(4) no
C50 . C51 . 1.358(7) yes
C50 . H501 . 1.11(5) no
C51 . C52 . 1.356(7) yes
C51 . H511 . 1.02(5) no
C52 . C53 . 1.413(6) yes
C52 . H521 . 1.04(4) no
C53 . H531 . 0.72(5) no
C54 . C55 . 1.410(16) yes
C54 . C59 . 1.364(17) yes
C54 . H541 . 1.04(6) no
C55 . C56 . 1.398(17) yes
C55 . H551 . 1.08(4) no
C56 . C57 . 1.401(17) yes
C56 . H561 . 1.11(7) no
C57 . C58 . 1.415(16) yes
C57 . H571 . 1.082(8) no
C58 . C59 . 1.373(18) yes
C58 . H581 . 1.05(5) no
C59 . H591 . 1.09(4) no
C60 . C61 . 1.388(3) yes
C60 . C65 . 1.389(3) yes
C60 . H601 . 1.080 no
C61 . C62 . 1.390(3) yes
C61 . H611 . 1.080 no
C62 . C63 . 1.389(3) yes
C62 . H621 . 1.080 no
C63 . C64 . 1.389(3) yes
C63 . H631 . 1.080 no
C64 . C65 . 1.389(3) yes
C64 . H641 . 1.080 no
C65 . H651 . 1.080 no
C66 . C67 . 1.390(4) yes
C66 . C71 . 1.390(4) yes
C66 . H661 . 1.080 no
C67 . C68 . 1.389(4) yes
C67 . H671 . 1.080 no
C68 . C69 . 1.390(4) yes
C68 . H681 . 1.080 no
C69 . C70 . 1.390(4) yes
C69 . H691 . 1.080 no
C70 . C71 . 1.390(4) yes
C70 . H701 . 1.080 no
C71 . H711 . 1.080 no
C151 . H1511 . 1.080 no
C151 . H1512 . 1.080 no
C151 . H1513 . 1.080 no
C152 . H1521 . 1.080 no
C152 . H1522 . 1.080 no
C152 . H1523 . 1.080 no
C161 . H1611 . 1.080 no
C161 . H1612 . 1.080 no
C161 . H1613 . 1.080 no
C162 . H1621 . 1.080 no
C162 . H1622 . 1.080 no
C162 . H1623 . 1.080 no
C171 . H1711 . 1.080 no
C171 . H1712 . 1.080 no
C171 . H1713 . 1.080 no
C172 . H1721 . 1.080 no
C172 . H1722 . 1.080 no
C172 . H1723 . 1.080 no
C18 . H181 . 1.15(3) no
C18 . H182 . 0.93(4) no
C18 . H183 . 1.09(4) no

loop_
_geom_hbond_atom_site_label_D
_geom_hbond_site_symmetry_D
_geom_hbond_atom_site_label_H
_geom_hbond_site_symmetry_H
_geom_hbond_atom_site_label_A
_geom_hbond_site_symmetry_A
_geom_hbond_angle_DHA
_geom_hbond_distance_DH
_geom_hbond_distance_HA
_geom_hbond_distance_DA
_geom_hbond_publ_flag
C30 . H301 . C2 . 126(4) 1.063 2.517 3.255(18) yes
C34 . H343 . C3 . 144(2) 1.169 2.504 3.520(18) yes
C43 . H433 . C11 . 138(4) 1.113 2.483 3.392(18) yes

loop_
_oxford_twin_element_scale_factors
0.591(4)
0.408(4)
